data_7224599
loop_
_publ_author_name
'Li, Qianli'
'Cheng, Shuang'
'Zhang, Rufen'
'Shi, Yang'
'ma, chunlin'

_publ_section_title
;
 Novel organotin complexes derive from 2, 2&#x00B4;-selenodiacetic
 acid&#xFF1A; synthesis, and biological evaluation
;
_journal_name_full 'RSC Adv.'
_journal_paper_doi 10.1039/C6RA01948J
_journal_year 2016
_chemical_formula_sum 'C56 H116 O8 Se2 Sn4'
_chemical_formula_weight 1550.17
_chemical_name_systematic
; 
 ? 
;
_space_group_IT_number 61
_symmetry_cell_setting orthorhombic
_symmetry_space_group_name_Hall '-P 2ac 2ab'
_symmetry_space_group_name_H-M 'P b c a'
_atom_sites_solution_hydrogens geom
_atom_sites_solution_primary direct
_atom_sites_solution_secondary difmap
_audit_creation_method SHELXL-97
_audit_update_record
;
2016-01-02 deposited with the CCDC.
2016-03-10 downloaded from the CCDC.
;
_cell_angle_alpha 90.00
_cell_angle_beta 90.00
_cell_angle_gamma 90.00
_cell_formula_units_Z 8
_cell_length_a 16.7533(18)
_cell_length_b 29.152(3)
_cell_length_c 31.755(3)
_cell_measurement_reflns_used 6418
_cell_measurement_temperature 298(2)
_cell_measurement_theta_max 16.113
_cell_measurement_theta_min 2.507
_cell_volume 15509(3)
_computing_cell_refinement 'Bruker SMART'
_computing_data_collection 'Bruker SMART'
_computing_data_reduction 'Bruker SHELXTL'
_computing_molecular_graphics 'Bruker SHELXTL'
_computing_publication_material 'Bruker SHELXTL'
_computing_structure_refinement 'SHELXL-97 (Sheldrick, 1997)'
_computing_structure_solution 'SHELXS-97 (Sheldrick, 1990)'
_diffrn_ambient_temperature 298(2)
_diffrn_measured_fraction_theta_full 0.985
_diffrn_measured_fraction_theta_max 0.985
_diffrn_measurement_device_type 'CCD area detector'
_diffrn_measurement_method 'phi and omega scans'
_diffrn_radiation_monochromator graphite
_diffrn_radiation_source 'fine-focus sealed tube'
_diffrn_radiation_type MoK\a
_diffrn_radiation_wavelength 0.71073
_diffrn_reflns_av_R_equivalents 0.1734
_diffrn_reflns_av_sigmaI/netI 0.1647
_diffrn_reflns_limit_h_max 17
_diffrn_reflns_limit_h_min -19
_diffrn_reflns_limit_k_max 34
_diffrn_reflns_limit_k_min -34
_diffrn_reflns_limit_l_max 26
_diffrn_reflns_limit_l_min -37
_diffrn_reflns_number 75079
_diffrn_reflns_theta_full 25.02
_diffrn_reflns_theta_max 25.02
_diffrn_reflns_theta_min 2.38
_exptl_absorpt_coefficient_mu 2.251
_exptl_absorpt_correction_T_max 0.4663
_exptl_absorpt_correction_T_min 0.4307
_exptl_absorpt_correction_type multi-scan
_exptl_absorpt_process_details sadabs
_exptl_crystal_colour colorless
_exptl_crystal_density_diffrn 1.328
_exptl_crystal_density_method 'not measured'
_exptl_crystal_description block
_exptl_crystal_F_000 6272
_exptl_crystal_size_max 0.45
_exptl_crystal_size_mid 0.41
_exptl_crystal_size_min 0.40
_refine_diff_density_max 0.708
_refine_diff_density_min -0.699
_refine_diff_density_rms 0.122
_refine_ls_extinction_method none
_refine_ls_goodness_of_fit_ref 1.132
_refine_ls_hydrogen_treatment mixed
_refine_ls_matrix_type full
_refine_ls_number_parameters 642
_refine_ls_number_reflns 13458
_refine_ls_number_restraints 1379
_refine_ls_restrained_S_all 1.193
_refine_ls_R_factor_all 0.2797
_refine_ls_R_factor_gt 0.0910
_refine_ls_shift/su_max 0.001
_refine_ls_shift/su_mean 0.000
_refine_ls_structure_factor_coef Fsqd
_refine_ls_weighting_details 'calc w=1/[\s^2^(Fo^2^)+(0.0617P)^2^+0.0000P] where P=(Fo^2^+2Fc^2^)/3'
_refine_ls_weighting_scheme calc
_refine_ls_wR_factor_gt 0.1939
_refine_ls_wR_factor_ref 0.2243
_reflns_number_gt 3345
_reflns_number_total 13458
_reflns_threshold_expression >2sigma(I)
_cod_data_source_file c6ra01948j2.cif
_cod_data_source_block 3
_cod_depositor_comments
;
The following automatic conversions were performed:

'_symmetry_cell_setting' value 'Orthorhombic' changed to
'orthorhombic' according to
/usr/data/users/saulius/crontab/automatic-downloads/rss-feeds/RSC/lib/dictionaries/cif_core.dic
dictionary named 'cif_core.dic' version 2.4.2 from 2011-04-26.

Automatic conversion script
Id: cif_fix_values 4268 2015-11-12 08:31:59Z antanas 
;
_cod_original_sg_symbol_H-M Pbca
_cod_database_code 7224599

loop_
_symmetry_equiv_pos_as_xyz
'x, y, z'
'-x+1/2, -y, z+1/2'
'-x, y+1/2, -z+1/2'
'x+1/2, -y+1/2, -z'
'-x, -y, -z'
'x-1/2, y, -z-1/2'
'x, -y-1/2, z-1/2'
'-x-1/2, y-1/2, z'

loop_
_atom_site_label
_atom_site_type_symbol
_atom_site_fract_x
_atom_site_fract_y
_atom_site_fract_z
_atom_site_U_iso_or_equiv
_atom_site_adp_type
_atom_site_occupancy
_atom_site_symmetry_multiplicity
_atom_site_calc_flag
_atom_site_refinement_flags
C51 C 0.6760(12) 0.2107(6) 0.0411(6) 0.124(5) Uani 1 1 d U
O3 O 0.2390(7) 0.3059(4) -0.0333(3) 0.140(3) Uani 1 1 d U
O8 O 0.7250(7) 0.5241(4) 0.1994(4) 0.168(3) Uani 1 1 d U
C54 C 0.5428(11) 0.5370(6) 0.2147(6) 0.161(4) Uani 1 1 d U
H54A H 0.5940 0.5247 0.2234 0.193 Uiso 1 1 calc R
H54B H 0.5157 0.5476 0.2399 0.193 Uiso 1 1 calc R
Sn1 Sn 0.35003(7) 0.29661(4) 0.01471(4) 0.1195(5) Uani 1 1 d DU
Sn3 Sn 0.82103(7) 0.64339(4) 0.11749(4) 0.1326(5) Uani 1 1 d DU
Sn2 Sn 0.48932(7) 0.41892(4) 0.12955(4) 0.1261(5) Uani 1 1 d DU
Sn4 Sn 0.32493(8) 0.51242(5) 0.25805(5) 0.1557(6) Uani 1 1 d DU
Se1 Se 0.65352(11) 0.30877(6) 0.05275(6) 0.1327(7) Uani 1 1 d U
Se2 Se 0.56225(13) 0.58887(7) 0.17968(7) 0.1576(8) Uani 1 1 d U
O4 O 0.8667(7) 0.6973(4) 0.0754(4) 0.157(3) Uani 1 1 d U
O2 O 0.4594(6) 0.3527(4) 0.0860(3) 0.142(3) Uani 1 1 d U
O5 O 0.5268(7) 0.4777(4) 0.1658(4) 0.157(3) Uani 1 1 d U
O1 O 0.4570(7) 0.2861(4) 0.0539(4) 0.144(3) Uani 1 1 d U
O7 O 0.7795(8) 0.5855(4) 0.1661(4) 0.159(3) Uani 1 1 d U
C50 C 0.5692(9) 0.3004(5) 0.0948(5) 0.131(4) Uani 1 1 d U
H50A H 0.5669 0.2683 0.1028 0.157 Uiso 1 1 calc R
H50B H 0.5823 0.3181 0.1197 0.157 Uiso 1 1 calc R
C25 C 0.8168(10) 0.5916(5) 0.0718(4) 0.171(4) Uani 1 1 d DU
H25A H 0.8223 0.5620 0.0854 0.205 Uiso 1 1 calc R
H25B H 0.7653 0.5923 0.0579 0.205 Uiso 1 1 calc R
C52 C 0.6337(10) 0.2505(5) 0.0214(5) 0.134(4) Uani 1 1 d U
H52A H 0.5768 0.2443 0.0208 0.160 Uiso 1 1 calc R
H52B H 0.6517 0.2539 -0.0074 0.160 Uiso 1 1 calc R
C33 C 0.7192(8) 0.6791(5) 0.1390(6) 0.176(4) Uani 1 1 d DU
H33A H 0.6761 0.6737 0.1192 0.211 Uiso 1 1 calc R
H33B H 0.7032 0.6660 0.1657 0.211 Uiso 1 1 calc R
C17 C 0.5883(7) 0.4297(6) 0.0894(5) 0.177(4) Uani 1 1 d DU
H17A H 0.5876 0.4070 0.0671 0.213 Uiso 1 1 calc R
H17B H 0.5842 0.4598 0.0766 0.213 Uiso 1 1 calc R
C5 C 0.3673(12) 0.2318(4) -0.0133(5) 0.175(4) Uani 1 1 d DU
H5A H 0.3236 0.2257 -0.0326 0.209 Uiso 1 1 calc R
H5B H 0.4163 0.2323 -0.0295 0.209 Uiso 1 1 calc R
C13 C 0.4865(11) 0.3771(5) 0.1835(4) 0.184(4) Uani 1 1 d DU
H13B H 0.4751 0.3959 0.2080 0.221 Uiso 1 1 calc R
C41 C 0.4042(10) 0.5060(7) 0.3082(5) 0.213(5) Uani 1 1 d DU
H41A H 0.4370 0.5334 0.3092 0.256 Uiso 1 1 calc R
H41B H 0.3734 0.5051 0.3341 0.256 Uiso 1 1 calc R
C56 C 0.6488(10) 0.5634(6) 0.1448(6) 0.160(4) Uani 1 1 d U
H56A H 0.6340 0.5332 0.1346 0.192 Uiso 1 1 calc R
H56B H 0.6581 0.5831 0.1207 0.192 Uiso 1 1 calc R
C6 C 0.3716(13) 0.1941(5) 0.0187(5) 0.196(5) Uani 1 1 d DU
H6A H 0.3258 0.1970 0.0371 0.236 Uiso 1 1 calc R
H6B H 0.4189 0.1991 0.0357 0.236 Uiso 1 1 calc R
C9 C 0.3943(9) 0.3520(5) -0.0208(5) 0.166(4) Uani 1 1 d DU
H9A H 0.3580 0.3588 -0.0438 0.199 Uiso 1 1 calc R
H9B H 0.3987 0.3790 -0.0032 0.199 Uiso 1 1 calc R
C12 C 0.5932(12) 0.3575(8) -0.0830(7) 0.257(10) Uani 1 1 d DU
H12A H 0.6271 0.3820 -0.0923 0.386 Uiso 1 1 calc R
H12B H 0.5776 0.3392 -0.1068 0.386 Uiso 1 1 calc R
H12C H 0.6215 0.3387 -0.0632 0.386 Uiso 1 1 calc R
C37 C 0.2581(12) 0.4625(6) 0.2251(5) 0.218(5) Uani 1 1 d DU
H37A H 0.2063 0.4748 0.2175 0.262 Uiso 1 1 calc R
H37B H 0.2858 0.4540 0.1994 0.262 Uiso 1 1 calc R
C35 C 0.6495(11) 0.7511(6) 0.1607(7) 0.225(7) Uani 1 1 d DU
H35A H 0.6059 0.7370 0.1454 0.270 Uiso 1 1 calc R
H35B H 0.6434 0.7431 0.1902 0.270 Uiso 1 1 calc R
C34 C 0.7284(10) 0.7309(5) 0.1447(7) 0.196(5) Uani 1 1 d DU
H34A H 0.7426 0.7450 0.1180 0.236 Uiso 1 1 calc R
H34B H 0.7707 0.7372 0.1647 0.236 Uiso 1 1 calc R
C19 C 0.7349(10) 0.4410(7) 0.0840(7) 0.238(7) Uani 1 1 d DU
H19A H 0.7490 0.4726 0.0898 0.286 Uiso 1 1 calc R
H19B H 0.7168 0.4392 0.0550 0.286 Uiso 1 1 calc R
C7 C 0.3740(15) 0.1453(5) 0.0023(6) 0.230(7) Uani 1 1 d DU
H7A H 0.4285 0.1370 -0.0048 0.276 Uiso 1 1 calc R
H7B H 0.3418 0.1428 -0.0230 0.276 Uiso 1 1 calc R
C39 C 0.1896(15) 0.3846(7) 0.2352(7) 0.270(8) Uani 1 1 d DU
H39A H 0.1418 0.3996 0.2250 0.324 Uiso 1 1 calc R
H39B H 0.2144 0.3688 0.2117 0.324 Uiso 1 1 calc R
C49 C 0.4890(13) 0.3151(7) 0.0786(6) 0.149(3) Uani 1 1 d U
C53 C 0.4933(15) 0.4973(8) 0.1955(7) 0.171(3) Uani 1 1 d U
C55 C 0.7251(14) 0.5601(7) 0.1716(7) 0.158(4) Uani 1 1 d U
C18 C 0.6670(8) 0.4262(7) 0.1134(5) 0.192(5) Uani 1 1 d DU
H18A H 0.6755 0.3949 0.1228 0.230 Uiso 1 1 calc R
H18B H 0.6656 0.4460 0.1380 0.230 Uiso 1 1 calc R
C21 C 0.3786(7) 0.4437(6) 0.1071(6) 0.190(4) Uani 1 1 d DU
H21A H 0.3568 0.4231 0.0861 0.227 Uiso 1 1 calc R
H21B H 0.3407 0.4464 0.1301 0.227 Uiso 1 1 calc R
C1 C 0.2747(10) 0.3132(6) 0.0657(4) 0.178(4) Uani 1 1 d DU
H1A H 0.2960 0.3398 0.0802 0.214 Uiso 1 1 calc R
H1B H 0.2223 0.3212 0.0550 0.214 Uiso 1 1 calc RD
C11 C 0.5181(11) 0.3777(6) -0.0617(7) 0.225(7) Uani 1 1 d DU
H11A H 0.5331 0.4018 -0.0422 0.269 Uiso 1 1 calc R
H11B H 0.4828 0.3907 -0.0828 0.269 Uiso 1 1 calc R
C14 C 0.4238(11) 0.3392(6) 0.1802(5) 0.205(5) Uani 1 1 d DU
H14A H 0.4317 0.3218 0.1545 0.246 Uiso 1 1 calc R
H14B H 0.3708 0.3526 0.1794 0.246 Uiso 1 1 calc R
C20 C 0.8091(11) 0.4106(8) 0.0895(9) 0.286(10) Uani 1 1 d DU
H20A H 0.8194 0.4062 0.1189 0.428 Uiso 1 1 calc R
H20B H 0.8543 0.4252 0.0766 0.428 Uiso 1 1 calc R
H20C H 0.8001 0.3814 0.0763 0.428 Uiso 1 1 calc R
O6 O 0.4242(9) 0.4902(4) 0.2063(4) 0.178(3) Uani 1 1 d U
C15 C 0.4322(12) 0.3072(7) 0.2191(7) 0.244(7) Uani 1 1 d DU
H15A H 0.4613 0.2796 0.2115 0.293 Uiso 1 1 calc R
H15B H 0.4610 0.3227 0.2414 0.293 Uiso 1 1 calc R
C44 C 0.5958(11) 0.4714(10) 0.3486(8) 0.312(11) Uani 1 1 d DU
H44A H 0.6261 0.4450 0.3569 0.468 Uiso 1 1 calc R
H44B H 0.6054 0.4960 0.3681 0.468 Uiso 1 1 calc R
H44C H 0.6115 0.4808 0.3208 0.468 Uiso 1 1 calc R
C2 C 0.2668(12) 0.2737(6) 0.0968(6) 0.215(5) Uani 1 1 d DU
H2A H 0.3147 0.2719 0.1139 0.258 Uiso 1 1 calc R
H2B H 0.2619 0.2451 0.0814 0.258 Uiso 1 1 calc R
C29 C 0.9250(8) 0.6390(6) 0.1543(5) 0.191(4) Uani 1 1 d DU
H29A H 0.9116 0.6460 0.1833 0.230 Uiso 1 1 calc RD
H29B H 0.9448 0.6078 0.1533 0.230 Uiso 1 1 calc R
C42 C 0.4595(11) 0.4645(6) 0.3076(6) 0.225(5) Uani 1 1 d DU
H42A H 0.4962 0.4673 0.2842 0.270 Uiso 1 1 calc R
H42B H 0.4279 0.4370 0.3032 0.270 Uiso 1 1 calc R
C27 C 0.8969(13) 0.5538(6) 0.0127(7) 0.234(7) Uani 1 1 d DU
H27A H 0.9155 0.5292 0.0308 0.281 Uiso 1 1 calc R
H27B H 0.8471 0.5441 -0.0001 0.281 Uiso 1 1 calc R
C3 C 0.1934(13) 0.2797(8) 0.1258(6) 0.250(7) Uani 1 1 d DU
H3A H 0.1629 0.2515 0.1264 0.300 Uiso 1 1 calc R
H3B H 0.2111 0.2863 0.1543 0.300 Uiso 1 1 calc R
C40 C 0.1672(17) 0.3497(8) 0.2692(8) 0.328(11) Uani 1 1 d DU
H40A H 0.2084 0.3487 0.2902 0.493 Uiso 1 1 calc R
H40B H 0.1613 0.3199 0.2567 0.493 Uiso 1 1 calc R
C23 C 0.3484(13) 0.4974(8) 0.0472(6) 0.256(7) Uani 1 1 d DU
H23A H 0.3571 0.4714 0.0287 0.307 Uiso 1 1 calc R
H23B H 0.3670 0.5248 0.0328 0.307 Uiso 1 1 calc R
C31 C 1.0419(11) 0.6877(8) 0.1772(7) 0.255(7) Uani 1 1 d DU
H31A H 1.0797 0.6639 0.1847 0.306 Uiso 1 1 calc R
H31B H 1.0720 0.7145 0.1685 0.306 Uiso 1 1 calc R
C43 C 0.5073(11) 0.4595(9) 0.3487(6) 0.265(8) Uani 1 1 d DU
H43A H 0.4816 0.4786 0.3698 0.318 Uiso 1 1 calc R
H43B H 0.5022 0.4280 0.3580 0.318 Uiso 1 1 calc R
C8 C 0.3417(18) 0.1123(7) 0.0364(8) 0.303(12) Uani 1 1 d DU
H8A H 0.3767 0.0864 0.0389 0.454 Uiso 1 1 calc R
H8B H 0.2894 0.1019 0.0285 0.454 Uiso 1 1 calc R
H8C H 0.3388 0.1281 0.0629 0.454 Uiso 1 1 calc R
C36 C 0.6424(15) 0.8029(6) 0.1564(8) 0.285(11) Uani 1 1 d DU
H36A H 0.6909 0.8171 0.1659 0.428 Uiso 1 1 calc R
H36B H 0.5985 0.8136 0.1732 0.428 Uiso 1 1 calc R
H36C H 0.6333 0.8107 0.1275 0.428 Uiso 1 1 calc R
C16 C 0.3475(14) 0.2948(9) 0.2340(8) 0.307(9) Uani 1 1 d DU
H16A H 0.3402 0.3051 0.2624 0.460 Uiso 1 1 calc R
H16B H 0.3405 0.2621 0.2327 0.460 Uiso 1 1 calc R
H16C H 0.3090 0.3094 0.2161 0.460 Uiso 1 1 calc R
C22 C 0.3955(11) 0.4908(6) 0.0878(6) 0.206(4) Uani 1 1 d DU
H22A H 0.3810 0.5146 0.1077 0.247 Uiso 1 1 calc R
H22B H 0.4521 0.4936 0.0819 0.247 Uiso 1 1 calc R
C30 C 0.9903(10) 0.6711(8) 0.1401(5) 0.224(6) Uani 1 1 d DU
H30A H 0.9666 0.6974 0.1262 0.269 Uiso 1 1 calc R
H30B H 1.0239 0.6555 0.1198 0.269 Uiso 1 1 calc R
C24 C 0.2586(12) 0.5020(11) 0.0568(9) 0.328(11) Uani 1 1 d DU
H24A H 0.2385 0.5297 0.0443 0.492 Uiso 1 1 calc R
H24B H 0.2508 0.5032 0.0868 0.492 Uiso 1 1 calc R
H24C H 0.2306 0.4761 0.0454 0.492 Uiso 1 1 calc R
C28 C 0.9585(15) 0.5627(9) -0.0217(7) 0.285(11) Uani 1 1 d DU
H28A H 0.9970 0.5847 -0.0119 0.428 Uiso 1 1 calc R
H28B H 0.9323 0.5745 -0.0463 0.428 Uiso 1 1 calc R
H28C H 0.9852 0.5346 -0.0287 0.428 Uiso 1 1 calc R
C26 C 0.8823(11) 0.5970(6) 0.0392(5) 0.198(5) Uani 1 1 d DU
H26A H 0.9315 0.6052 0.0534 0.238 Uiso 1 1 calc R
H26B H 0.8684 0.6221 0.0205 0.238 Uiso 1 1 calc R
C10 C 0.4758(9) 0.3392(6) -0.0382(6) 0.184(4) Uani 1 1 d DU
H10A H 0.4696 0.3133 -0.0571 0.221 Uiso 1 1 calc R
H10B H 0.5095 0.3293 -0.0151 0.221 Uiso 1 1 calc R
C32 C 0.9916(17) 0.6999(8) 0.2161(7) 0.322(11) Uani 1 1 d DU
H32A H 1.0144 0.7261 0.2299 0.484 Uiso 1 1 calc R
H32B H 0.9910 0.6744 0.2352 0.484 Uiso 1 1 calc R
H32C H 0.9380 0.7069 0.2075 0.484 Uiso 1 1 calc RD
C4 C 0.1404(14) 0.3189(9) 0.1101(8) 0.290(10) Uani 1 1 d DU
H4A H 0.0982 0.3242 0.1299 0.435 Uiso 1 1 calc R
H4B H 0.1180 0.3108 0.0833 0.435 Uiso 1 1 calc R
H4C H 0.1718 0.3462 0.1071 0.435 Uiso 1 1 calc RD
C38 C 0.2476(14) 0.4206(6) 0.2528(7) 0.245(6) Uani 1 1 d DU
H38A H 0.2284 0.4305 0.2802 0.294 Uiso 1 1 calc R
H38B H 0.2993 0.4064 0.2570 0.294 Uiso 1 1 calc R
C45 C 0.3203(13) 0.5648(5) 0.2138(5) 0.219(5) Uani 1 1 d DU
H45A H 0.3633 0.5604 0.1938 0.263 Uiso 1 1 calc R
H45B H 0.2704 0.5624 0.1985 0.263 Uiso 1 1 calc R
C46 C 0.3266(15) 0.6122(5) 0.2315(6) 0.248(7) Uani 1 1 d DU
H46A H 0.3825 0.6203 0.2341 0.297 Uiso 1 1 calc R
H46B H 0.3037 0.6124 0.2596 0.297 Uiso 1 1 calc R
C47 C 0.2842(12) 0.6491(6) 0.2048(8) 0.267(8) Uani 1 1 d DU
H47A H 0.2609 0.6349 0.1801 0.320 Uiso 1 1 calc R
H47B H 0.2414 0.6628 0.2211 0.320 Uiso 1 1 calc R
C48 C 0.3419(16) 0.6865(6) 0.1910(9) 0.317(11) Uani 1 1 d DU
H48A H 0.3621 0.7021 0.2153 0.475 Uiso 1 1 calc R
H48B H 0.3146 0.7079 0.1732 0.475 Uiso 1 1 calc R
H48C H 0.3855 0.6729 0.1758 0.475 Uiso 1 1 calc R

loop_
_atom_site_aniso_label
_atom_site_aniso_U_11
_atom_site_aniso_U_22
_atom_site_aniso_U_33
_atom_site_aniso_U_23
_atom_site_aniso_U_13
_atom_site_aniso_U_12
C51 0.110(10) 0.114(10) 0.147(10) -0.008(9) -0.012(9) 0.001(9)
O3 0.123(7) 0.151(8) 0.146(7) -0.005(6) -0.016(6) -0.020(7)
O8 0.144(7) 0.163(7) 0.198(7) 0.043(7) -0.023(6) -0.019(6)
C54 0.137(8) 0.157(8) 0.188(8) -0.015(7) -0.013(7) -0.009(7)
Sn1 0.0999(9) 0.1197(9) 0.1389(10) -0.0160(7) -0.0041(7) -0.0088(7)
Sn3 0.1144(10) 0.1307(10) 0.1528(11) 0.0201(8) -0.0279(8) -0.0204(8)
Sn2 0.1089(10) 0.1296(10) 0.1397(10) -0.0238(8) 0.0105(8) 0.0026(7)
Sn4 0.1186(11) 0.1633(12) 0.1853(14) -0.0641(10) 0.0212(9) -0.0160(9)
Se1 0.1107(14) 0.1166(14) 0.1709(17) -0.0117(12) 0.0143(12) 0.0089(11)
Se2 0.1401(17) 0.1337(16) 0.199(2) -0.0006(14) -0.0100(15) 0.0057(13)
O4 0.137(7) 0.157(7) 0.178(7) 0.008(6) -0.003(6) -0.020(6)
O2 0.126(5) 0.136(5) 0.164(5) -0.022(5) -0.001(5) -0.003(5)
O5 0.135(6) 0.158(6) 0.180(6) -0.031(5) 0.015(5) -0.016(5)
O1 0.128(5) 0.142(6) 0.162(6) -0.017(5) -0.005(5) -0.011(5)
O7 0.138(6) 0.162(7) 0.176(7) 0.032(6) -0.024(6) -0.025(6)
C50 0.120(7) 0.120(7) 0.153(7) -0.019(7) -0.013(7) -0.002(7)
C25 0.154(7) 0.157(7) 0.202(8) 0.011(7) -0.009(7) -0.011(7)
C52 0.119(8) 0.128(8) 0.153(8) 0.004(8) -0.003(8) 0.007(8)
C33 0.167(7) 0.168(7) 0.193(7) 0.007(7) -0.014(7) -0.017(7)
C17 0.160(7) 0.171(7) 0.202(7) -0.029(7) 0.007(7) -0.011(7)
C5 0.166(8) 0.172(8) 0.186(8) -0.022(7) -0.023(7) -0.003(7)
C13 0.168(7) 0.180(7) 0.203(7) -0.024(7) 0.012(7) -0.014(7)
C41 0.187(10) 0.223(10) 0.230(10) -0.028(9) 0.026(9) 0.000(9)
C56 0.137(7) 0.154(7) 0.189(7) 0.003(7) -0.016(7) -0.008(7)
C6 0.192(10) 0.178(10) 0.219(10) -0.031(9) -0.008(10) -0.001(10)
C9 0.149(7) 0.169(7) 0.180(7) -0.007(7) -0.005(7) -0.011(7)
C12 0.21(2) 0.28(2) 0.28(2) 0.010(19) 0.032(19) 0.031(18)
C37 0.195(10) 0.214(10) 0.247(10) -0.043(9) 0.019(9) -0.040(9)
C35 0.231(14) 0.206(13) 0.238(13) 0.004(13) 0.005(13) 0.005(14)
C34 0.183(10) 0.193(10) 0.213(10) 0.013(10) 0.008(10) -0.004(10)
C19 0.221(14) 0.236(14) 0.257(14) -0.026(13) 0.011(13) -0.012(13)
C7 0.229(13) 0.213(14) 0.249(14) -0.030(13) -0.007(13) -0.001(13)
C39 0.248(15) 0.269(15) 0.294(15) -0.027(13) 0.041(14) -0.029(13)
C49 0.132(6) 0.148(6) 0.167(6) -0.018(6) 0.006(6) -0.009(6)
C53 0.148(6) 0.167(6) 0.197(6) -0.026(6) 0.002(6) -0.014(6)
C55 0.139(8) 0.150(8) 0.184(8) 0.014(7) -0.021(7) -0.019(7)
C18 0.168(10) 0.198(10) 0.210(10) -0.032(9) 0.028(9) -0.017(10)
C21 0.171(7) 0.183(7) 0.215(7) -0.028(7) -0.005(7) -0.017(7)
C1 0.161(7) 0.182(7) 0.192(7) -0.012(7) -0.002(7) -0.011(7)
C11 0.201(13) 0.238(14) 0.234(13) 0.004(13) -0.001(12) -0.013(13)
C14 0.202(9) 0.197(9) 0.217(9) -0.012(9) 0.018(9) -0.014(9)
C20 0.26(2) 0.29(2) 0.31(2) -0.044(19) 0.031(19) -0.024(18)
O6 0.154(6) 0.182(6) 0.199(6) -0.041(5) 0.015(5) -0.015(6)
C15 0.240(14) 0.232(14) 0.261(14) -0.009(13) 0.027(13) -0.027(13)
C44 0.28(2) 0.34(2) 0.31(2) 0.002(19) -0.02(2) -0.02(2)
C2 0.197(10) 0.213(10) 0.234(11) -0.009(10) 0.011(10) -0.001(10)
C29 0.169(8) 0.192(8) 0.213(8) 0.023(8) -0.021(8) -0.023(8)
C42 0.198(10) 0.243(10) 0.234(10) -0.025(10) 0.015(9) -0.011(9)
C27 0.212(14) 0.228(14) 0.263(15) -0.016(13) 0.003(13) -0.018(13)
C3 0.235(14) 0.248(14) 0.266(14) -0.016(13) 0.014(13) 0.009(13)
C40 0.31(2) 0.30(2) 0.37(2) 0.01(2) 0.06(2) -0.03(2)
C23 0.225(14) 0.268(13) 0.274(14) -0.005(13) -0.017(13) -0.018(14)
C31 0.234(15) 0.271(14) 0.259(15) 0.016(14) 0.005(13) -0.009(13)
C43 0.234(15) 0.293(15) 0.269(14) -0.001(14) 0.015(14) 0.000(14)
C8 0.31(2) 0.25(2) 0.35(3) 0.02(2) 0.02(2) 0.01(2)
C36 0.29(2) 0.29(2) 0.28(2) 0.02(2) 0.03(2) -0.04(2)
C16 0.288(18) 0.298(18) 0.334(18) -0.016(16) 0.054(17) -0.023(17)
C22 0.184(8) 0.206(8) 0.227(8) -0.021(8) -0.012(8) -0.008(8)
C30 0.197(11) 0.237(11) 0.238(11) 0.015(10) -0.016(10) -0.003(10)
C24 0.29(2) 0.32(2) 0.38(2) -0.02(2) 0.01(2) -0.02(2)
C28 0.29(2) 0.30(2) 0.27(2) -0.02(2) 0.06(2) 0.02(2)
C26 0.186(10) 0.185(10) 0.224(11) 0.004(10) -0.011(10) -0.007(10)
C10 0.166(9) 0.189(9) 0.197(9) 0.000(8) -0.013(8) -0.015(8)
C32 0.32(2) 0.32(2) 0.34(2) 0.00(2) 0.01(2) 0.00(2)
C4 0.28(2) 0.29(2) 0.30(2) -0.017(19) 0.012(19) 0.047(19)
C38 0.228(12) 0.240(13) 0.266(12) -0.038(12) 0.016(12) -0.035(12)
C45 0.190(8) 0.220(9) 0.246(9) -0.032(8) 0.019(8) -0.016(8)
C46 0.224(12) 0.269(13) 0.250(13) -0.010(12) -0.004(11) -0.017(12)
C47 0.235(15) 0.276(16) 0.291(15) 0.004(14) 0.001(14) -0.005(14)
C48 0.31(2) 0.31(2) 0.33(2) -0.01(2) 0.03(2) -0.02(2)

loop_
_atom_type_symbol
_atom_type_description
_atom_type_scat_dispersion_real
_atom_type_scat_dispersion_imag
_atom_type_scat_source
C C 0.0033 0.0016 'International Tables Vol C Tables 4.2.6.8 and 6.1.1.4'
H H 0.0000 0.0000 'International Tables Vol C Tables 4.2.6.8 and 6.1.1.4'
O O 0.0106 0.0060 'International Tables Vol C Tables 4.2.6.8 and 6.1.1.4'
Se Se -0.0929 2.2259 'International Tables Vol C Tables 4.2.6.8 and 6.1.1.4'
Sn Sn -0.6537 1.4246 'International Tables Vol C Tables 4.2.6.8 and 6.1.1.4'

loop_
_geom_angle_atom_site_label_1
_geom_angle_atom_site_label_2
_geom_angle_atom_site_label_3
_geom_angle
_geom_angle_site_symmetry_1
_geom_angle_site_symmetry_3
O3 C51 O4 121.2(18) 4 8_755
O3 C51 C52 130(2) 4 .
O4 C51 C52 108.0(17) 8_755 .
C51 O3 Sn1 140.3(14) 4_455 .
C55 O8 Sn4 121.2(13) . 6_656
C53 C54 Se2 117.1(14) . .
C53 C54 H54A 108.0 . .
Se2 C54 H54A 108.0 . .
C53 C54 H54B 108.0 . .
Se2 C54 H54B 108.0 . .
H54A C54 H54B 107.3 . .
C9 Sn1 C5 114.4(7) . .
C9 Sn1 C1 116.5(6) . .
C5 Sn1 C1 127.7(7) . .
C9 Sn1 O1 97.1(5) . .
C5 Sn1 O1 90.1(6) . .
C1 Sn1 O1 94.9(6) . .
C9 Sn1 O3 81.2(5) . .
C5 Sn1 O3 86.5(6) . .
C1 Sn1 O3 89.9(6) . .
O1 Sn1 O3 175.2(4) . .
C25 Sn3 C29 111.7(7) . .
C25 Sn3 C33 123.5(7) . .
C29 Sn3 C33 121.3(8) . .
C25 Sn3 O4 96.1(6) . .
C29 Sn3 O4 95.3(6) . .
C33 Sn3 O4 97.2(6) . .
C25 Sn3 O7 85.9(5) . .
C29 Sn3 O7 80.8(5) . .
C33 Sn3 O7 84.5(6) . .
O4 Sn3 O7 176.0(5) . .
C13 Sn2 C21 116.9(7) . .
C13 Sn2 C17 126.4(7) . .
C21 Sn2 C17 115.7(7) . .
C13 Sn2 O5 91.9(6) . .
C21 Sn2 O5 99.4(6) . .
C17 Sn2 O5 88.6(6) . .
C13 Sn2 O2 89.9(5) . .
C21 Sn2 O2 84.2(6) . .
C17 Sn2 O2 86.4(5) . .
O5 Sn2 O2 174.7(4) . .
C45 Sn4 C41 127.4(8) . .
C45 Sn4 C37 98.7(7) . .
C41 Sn4 C37 130.9(8) . .
C45 Sn4 O8 106.0(7) . 6_556
C41 Sn4 O8 91.7(7) . 6_556
C37 Sn4 O8 90.5(7) . 6_556
C45 Sn4 O6 76.3(6) . .
C41 Sn4 O6 93.3(6) . .
C37 Sn4 O6 81.0(7) . .
O8 Sn4 O6 171.4(5) 6_556 .
C50 Se1 C52 96.5(6) . .
C54 Se2 C56 98.9(8) . .
C51 O4 Sn3 120.5(11) 8_765 .
C49 O2 Sn2 137.4(14) . .
C53 O5 Sn2 129.8(15) . .
C49 O1 Sn1 126.7(14) . .
C55 O7 Sn3 139.3(15) . .
C49 C50 Se1 112.1(12) . .
C49 C50 H50A 109.2 . .
Se1 C50 H50A 109.2 . .
C49 C50 H50B 109.2 . .
Se1 C50 H50B 109.2 . .
H50A C50 H50B 107.9 . .
C26 C25 Sn3 111.9(9) . .
C26 C25 H25A 109.2 . .
Sn3 C25 H25A 109.2 . .
C26 C25 H25B 109.2 . .
Sn3 C25 H25B 109.2 . .
H25A C25 H25B 107.9 . .
C51 C52 Se1 111.8(11) . .
C51 C52 H52A 109.2 . .
Se1 C52 H52A 109.2 . .
C51 C52 H52B 109.2 . .
Se1 C52 H52B 109.2 . .
H52A C52 H52B 107.9 . .
C34 C33 Sn3 116.3(9) . .
C34 C33 H33A 108.2 . .
Sn3 C33 H33A 108.2 . .
C34 C33 H33B 108.2 . .
Sn3 C33 H33B 108.2 . .
H33A C33 H33B 107.4 . .
C18 C17 Sn2 111.5(9) . .
C18 C17 H17A 109.3 . .
Sn2 C17 H17A 109.3 . .
C18 C17 H17B 109.3 . .
Sn2 C17 H17B 109.3 . .
H17A C17 H17B 108.0 . .
C6 C5 Sn1 112.2(9) . .
C6 C5 H5A 109.2 . .
Sn1 C5 H5A 109.2 . .
C6 C5 H5B 109.2 . .
Sn1 C5 H5B 109.2 . .
H5A C5 H5B 107.9 . .
C14 C13 Sn2 112.2(9) . .
C14 C13 H13A 109.2 . .
Sn2 C13 H13A 109.2 . .
C14 C13 H13B 109.2 . .
Sn2 C13 H13B 109.2 . .
H13A C13 H13B 107.9 . .
C42 C41 Sn4 116.6(10) . .
C42 C41 H41A 108.1 . .
Sn4 C41 H41A 108.1 . .
C42 C41 H41B 108.1 . .
Sn4 C41 H41B 108.1 . .
H41A C41 H41B 107.3 . .
C55 C56 Se2 109.0(13) . .
C55 C56 H56A 109.9 . .
Se2 C56 H56A 109.9 . .
C55 C56 H56B 109.9 . .
Se2 C56 H56B 109.9 . .
H56A C56 H56B 108.3 . .
C5 C6 C7 117.2(12) . .
C5 C6 H6A 108.0 . .
C7 C6 H6A 108.0 . .
C5 C6 H6B 108.0 . .
C7 C6 H6B 108.0 . .
H6A C6 H6B 107.2 . .
C10 C9 Sn1 108.9(9) . .
C10 C9 H9A 109.9 . .
Sn1 C9 H9A 109.9 . .
C10 C9 H9B 109.9 . .
Sn1 C9 H9B 109.9 . .
H9A C9 H9B 108.3 . .
C11 C12 H12A 109.5 . .
C11 C12 H12B 109.5 . .
H12A C12 H12B 109.5 . .
C11 C12 H12C 109.5 . .
H12A C12 H12C 109.5 . .
H12B C12 H12C 109.5 . .
C38 C37 Sn4 109.1(10) . .
C38 C37 H37A 109.9 . .
Sn4 C37 H37A 109.9 . .
C38 C37 H37B 109.9 . .
Sn4 C37 H37B 109.9 . .
H37A C37 H37B 108.3 . .
C36 C35 C34 114.8(13) . .
C36 C35 H35A 108.6 . .
C34 C35 H35A 108.6 . .
C36 C35 H35B 108.6 . .
C34 C35 H35B 108.6 . .
H35A C35 H35B 107.6 . .
C33 C34 C35 109.4(11) . .
C33 C34 H34A 109.8 . .
C35 C34 H34A 109.8 . .
C33 C34 H34B 109.8 . .
C35 C34 H34B 109.8 . .
H34A C34 H34B 108.3 . .
C18 C19 C20 111.7(13) . .
C18 C19 H19A 109.3 . .
C20 C19 H19A 109.3 . .
C18 C19 H19B 109.3 . .
C20 C19 H19B 109.3 . .
H19A C19 H19B 107.9 . .
C6 C7 C8 109.5(13) . .
C6 C7 H7A 109.8 . .
C8 C7 H7A 109.8 . .
C6 C7 H7B 109.8 . .
C8 C7 H7B 109.8 . .
H7A C7 H7B 108.2 . .
C40 C39 C38 110.7(13) . .
C40 C39 H39A 109.5 . .
C38 C39 H39A 109.5 . .
C40 C39 H39B 109.5 . .
C38 C39 H39B 109.5 . .
H39A C39 H39B 108.1 . .
O2 C49 O1 123(2) . .
O2 C49 C50 123.6(19) . .
O1 C49 C50 113.4(19) . .
O6 C53 O5 124(2) . .
O6 C53 C54 122(2) . .
O5 C53 C54 114(2) . .
O7 C55 O8 125(2) . .
O7 C55 C56 121(2) . .
O8 C55 C56 113.8(18) . .
C17 C18 C19 108.6(12) . .
C17 C18 H18A 110.0 . .
C19 C18 H18A 110.0 . .
C17 C18 H18B 110.0 . .
C19 C18 H18B 110.0 . .
H18A C18 H18B 108.4 . .
C22 C21 Sn2 106.3(9) . .
C22 C21 H21A 110.5 . .
Sn2 C21 H21A 110.5 . .
C22 C21 H21B 110.5 . .
Sn2 C21 H21B 110.5 . .
H21A C21 H21B 108.7 . .
C2 C1 Sn1 112.1(10) . .
C2 C1 H1A 109.2 . .
Sn1 C1 H1A 109.2 . .
C2 C1 H1B 109.2 . .
Sn1 C1 H1B 109.2 . .
H1A C1 H1B 107.9 . .
C10 C11 C12 108.2(12) . .
C10 C11 H11A 110.1 . .
C12 C11 H11A 110.1 . .
C10 C11 H11B 110.1 . .
C12 C11 H11B 110.1 . .
H11A C11 H11B 108.4 . .
C13 C14 C15 108.4(11) . .
C13 C14 H14A 110.0 . .
C15 C14 H14A 110.0 . .
C13 C14 H14B 110.0 . .
C15 C14 H14B 110.0 . .
H14A C14 H14B 108.4 . .
C19 C20 H20A 109.5 . .
C19 C20 H20B 109.5 . .
H20A C20 H20B 109.5 . .
C19 C20 H20C 109.5 . .
H20A C20 H20C 109.5 . .
H20B C20 H20C 109.5 . .
C53 O6 Sn4 142.4(15) . .
C16 C15 C14 107.6(12) . .
C16 C15 H15A 110.2 . .
C14 C15 H15A 110.2 . .
C16 C15 H15B 110.2 . .
C14 C15 H15B 110.2 . .
H15A C15 H15B 108.5 . .
C43 C44 H44A 109.5 . .
C43 C44 H44B 109.5 . .
H44A C44 H44B 109.5 . .
C43 C44 H44C 109.5 . .
H44A C44 H44C 109.5 . .
H44B C44 H44C 109.5 . .
C1 C2 C3 111.7(10) . .
C1 C2 H2A 109.3 . .
C3 C2 H2A 109.3 . .
C1 C2 H2B 109.3 . .
C3 C2 H2B 109.3 . .
H2A C2 H2B 107.9 . .
C30 C29 Sn3 113.4(10) . .
C30 C29 H29A 108.9 . .
Sn3 C29 H29A 108.9 . .
C30 C29 H29B 108.9 . .
Sn3 C29 H29B 108.9 . .
H29A C29 H29B 107.7 . .
C41 C42 C43 112.3(13) . .
C41 C42 H42A 109.1 . .
C43 C42 H42A 109.1 . .
C41 C42 H42B 109.1 . .
C43 C42 H42B 109.1 . .
H42A C42 H42B 107.9 . .
C28 C27 C26 111.1(13) . .
C28 C27 H27A 109.4 . .
C26 C27 H27A 109.4 . .
C28 C27 H27B 109.4 . .
C26 C27 H27B 109.4 . .
H27A C27 H27B 108.0 . .
C4 C3 C2 110.6(12) . .
C4 C3 H3A 109.5 . .
C2 C3 H3A 109.5 . .
C4 C3 H3B 109.5 . .
C2 C3 H3B 109.5 . .
H3A C3 H3B 108.1 . .
C39 C40 H40A 109.5 . .
C39 C40 H40B 109.5 . .
H40A C40 H40B 109.5 . .
C39 C40 H40C 109.5 . .
H40A C40 H40C 109.5 . .
H40B C40 H40C 109.5 . .
C22 C23 C24 110.3(13) . .
C22 C23 H23A 109.6 . .
C24 C23 H23A 109.6 . .
C22 C23 H23B 109.6 . .
C24 C23 H23B 109.6 . .
H23A C23 H23B 108.1 . .
C32 C31 C30 112.4(13) . .
C32 C31 H31A 109.1 . .
C30 C31 H31A 109.1 . .
C32 C31 H31B 109.1 . .
C30 C31 H31B 109.1 . .
H31A C31 H31B 107.9 . .
C44 C43 C42 119.0(14) . .
C44 C43 H43A 107.6 . .
C42 C43 H43A 107.6 . .
C44 C43 H43B 107.6 . .
C42 C43 H43B 107.6 . .
H43A C43 H43B 107.0 . .
C7 C8 H8A 109.5 . .
C7 C8 H8B 109.5 . .
H8A C8 H8B 109.5 . .
C7 C8 H8C 109.5 . .
H8A C8 H8C 109.5 . .
H8B C8 H8C 109.5 . .
C35 C36 H36A 109.5 . .
C35 C36 H36B 109.5 . .
H36A C36 H36B 109.5 . .
C35 C36 H36C 109.5 . .
H36A C36 H36C 109.5 . .
H36B C36 H36C 109.5 . .
C15 C16 H16A 109.5 . .
C15 C16 H16B 109.5 . .
H16A C16 H16B 109.5 . .
C15 C16 H16C 109.5 . .
H16A C16 H16C 109.5 . .
H16B C16 H16C 109.5 . .
C23 C22 C21 111.0(12) . .
C23 C22 H22A 109.4 . .
C21 C22 H22A 109.4 . .
C23 C22 H22B 109.4 . .
C21 C22 H22B 109.4 . .
H22A C22 H22B 108.0 . .
C29 C30 C31 111.9(11) . .
C29 C30 H30A 109.2 . .
C31 C30 H30A 109.2 . .
C29 C30 H30B 109.2 . .
C31 C30 H30B 109.2 . .
H30A C30 H30B 107.9 . .
C23 C24 H24A 109.5 . .
C23 C24 H24B 109.5 . .
H24A C24 H24B 109.5 . .
C23 C24 H24C 109.5 . .
H24A C24 H24C 109.5 . .
H24B C24 H24C 109.5 . .
C27 C28 H28A 109.5 . .
C27 C28 H28B 109.5 . .
H28A C28 H28B 109.5 . .
C27 C28 H28C 109.5 . .
H28A C28 H28C 109.5 . .
H28B C28 H28C 109.5 . .
C25 C26 C27 113.7(12) . .
C25 C26 H26A 108.8 . .
C27 C26 H26A 108.8 . .
C25 C26 H26B 108.8 . .
C27 C26 H26B 108.8 . .
H26A C26 H26B 107.7 . .
C9 C10 C11 114.5(12) . .
C9 C10 H10A 108.6 . .
C11 C10 H10A 108.6 . .
C9 C10 H10B 108.6 . .
C11 C10 H10B 108.6 . .
H10A C10 H10B 107.6 . .
C31 C32 H32A 109.5 . .
C31 C32 H32B 109.5 . .
H32A C32 H32B 109.5 . .
C31 C32 H32C 109.5 . .
H32A C32 H32C 109.5 . .
H32B C32 H32C 109.5 . .
C3 C4 H4A 109.5 . .
C3 C4 H4B 109.5 . .
H4A C4 H4B 109.5 . .
C3 C4 H4C 109.5 . .
H4A C4 H4C 109.5 . .
H4B C4 H4C 109.5 . .
C37 C38 C39 114.4(13) . .
C37 C38 H38A 108.7 . .
C39 C38 H38A 108.7 . .
C37 C38 H38B 108.7 . .
C39 C38 H38B 108.7 . .
H38A C38 H38B 107.6 . .
C46 C45 Sn4 115.0(11) . .
C46 C45 H45A 108.5 . .
Sn4 C45 H45A 108.5 . .
C46 C45 H45B 108.5 . .
Sn4 C45 H45B 108.5 . .
H45A C45 H45B 107.5 . .
C45 C46 C47 113.9(13) . .
C45 C46 H46A 108.8 . .
C47 C46 H46A 108.8 . .
C45 C46 H46B 108.8 . .
C47 C46 H46B 108.8 . .
H46A C46 H46B 107.7 . .
C48 C47 C46 111.4(13) . .
C48 C47 H47A 109.3 . .
C46 C47 H47A 109.3 . .
C48 C47 H47B 109.3 . .
C46 C47 H47B 109.3 . .
H47A C47 H47B 108.0 . .
C47 C48 H48A 109.5 . .
C47 C48 H48B 109.5 . .
H48A C48 H48B 109.5 . .
C47 C48 H48C 109.5 . .
H48A C48 H48C 109.5 . .
H48B C48 H48C 109.5 . .

loop_
_geom_bond_atom_site_label_1
_geom_bond_atom_site_label_2
_geom_bond_distance
_geom_bond_site_symmetry_2
C51 O3 1.188(18) 4
C51 O4 1.359(19) 8_755
C51 C52 1.50(2) .
O3 C51 1.188(18) 4_455
O3 Sn1 2.421(12) .
O8 C55 1.37(2) .
O8 Sn4 2.177(12) 6_656
C54 C53 1.55(2) .
C54 Se2 1.904(17) .
C54 H54A 0.9700 .
C54 H54B 0.9700 .
Sn1 C9 2.104(9) .
Sn1 C5 2.107(9) .
Sn1 C1 2.109(9) .
Sn1 O1 2.203(12) .
Sn3 C25 2.096(9) .
Sn3 C29 2.101(9) .
Sn3 C33 2.112(9) .
Sn3 O4 2.201(12) .
Sn3 O7 2.390(12) .
Sn2 C13 2.103(9) .
Sn2 C21 2.114(9) .
Sn2 C17 2.115(9) .
Sn2 O5 2.158(12) .
Sn2 O2 2.426(11) .
Sn4 C45 2.077(9) .
Sn4 C41 2.082(9) .
Sn4 C37 2.115(9) .
Sn4 O8 2.177(12) 6_556
Sn4 O6 2.426(14) .
Se1 C50 1.958(15) .
Se1 C52 1.998(15) .
Se2 C56 1.969(17) .
O4 C51 1.359(19) 8_765
O2 C49 1.226(19) .
O5 C53 1.24(2) .
O1 C49 1.274(19) .
O7 C55 1.187(19) .
C50 C49 1.50(2) .
C50 H50A 0.9700 .
C50 H50B 0.9700 .
C25 C26 1.517(10) .
C25 H25A 0.9700 .
C25 H25B 0.9700 .
C52 H52A 0.9700 .
C52 H52B 0.9700 .
C33 C34 1.528(9) .
C33 H33A 0.9700 .
C33 H33B 0.9700 .
C17 C18 1.526(10) .
C17 H17A 0.9700 .
C17 H17B 0.9700 .
C5 C6 1.499(10) .
C5 H5A 0.9700 .
C5 H5B 0.9700 .
C13 C14 1.527(10) .
C13 H13A 0.9700 .
C13 H13B 0.9700 .
C41 C42 1.526(10) .
C41 H41A 0.9700 .
C41 H41B 0.9700 .
C56 C55 1.54(2) .
C56 H56A 0.9700 .
C56 H56B 0.9700 .
C6 C7 1.517(10) .
C6 H6A 0.9700 .
C6 H6B 0.9700 .
C9 C10 1.520(9) .
C9 H9A 0.9700 .
C9 H9B 0.9700 .
C12 C11 1.546(10) .
C12 H12A 0.9600 .
C12 H12B 0.9600 .
C12 H12C 0.9600 .
C37 C38 1.515(10) .
C37 H37A 0.9700 .
C37 H37B 0.9700 .
C35 C36 1.520(10) .
C35 C34 1.535(10) .
C35 H35A 0.9700 .
C35 H35B 0.9700 .
C34 H34A 0.9700 .
C34 H34B 0.9700 .
C19 C18 1.533(10) .
C19 C20 1.536(10) .
C19 H19A 0.9700 .
C19 H19B 0.9700 .
C7 C8 1.546(10) .
C7 H7A 0.9700 .
C7 H7B 0.9700 .
C39 C40 1.530(10) .
C39 C38 1.536(10) .
C39 H39A 0.9700 .
C39 H39B 0.9700 .
C53 O6 1.22(2) .
C18 H18A 0.9700 .
C18 H18B 0.9700 .
C21 C22 1.530(10) .
C21 H21A 0.9700 .
C21 H21B 0.9700 .
C1 C2 1.525(10) .
C1 H1A 0.9700 .
C1 H1B 0.9700 .
C11 C10 1.522(10) .
C11 H11A 0.9700 .
C11 H11B 0.9700 .
C14 C15 1.557(10) .
C14 H14A 0.9700 .
C14 H14B 0.9700 .
C20 H20A 0.9600 .
C20 H20B 0.9600 .
C20 H20C 0.9600 .
C15 C16 1.538(10) .
C15 H15A 0.9700 .
C15 H15B 0.9700 .
C44 C43 1.522(10) .
C44 H44A 0.9600 .
C44 H44B 0.9600 .
C44 H44C 0.9600 .
C2 C3 1.546(10) .
C2 H2A 0.9700 .
C2 H2B 0.9700 .
C29 C30 1.508(10) .
C29 H29A 0.9700 .
C29 H29B 0.9700 .
C42 C43 1.537(10) .
C42 H42A 0.9700 .
C42 H42B 0.9700 .
C27 C28 1.526(10) .
C27 C26 1.536(10) .
C27 H27A 0.9700 .
C27 H27B 0.9700 .
C3 C4 1.530(10) .
C3 H3A 0.9700 .
C3 H3B 0.9700 .
C40 H40A 0.9600 .
C40 H40B 0.9600 .
C40 H40C 0.9600 .
C23 C22 1.524(10) .
C23 C24 1.541(10) .
C23 H23A 0.9700 .
C23 H23B 0.9700 .
C31 C32 1.537(10) .
C31 C30 1.541(10) .
C31 H31A 0.9700 .
C31 H31B 0.9700 .
C43 H43A 0.9700 .
C43 H43B 0.9700 .
C8 H8A 0.9600 .
C8 H8B 0.9600 .
C8 H8C 0.9600 .
C36 H36A 0.9600 .
C36 H36B 0.9600 .
C36 H36C 0.9600 .
C16 H16A 0.9600 .
C16 H16B 0.9600 .
C16 H16C 0.9600 .
C22 H22A 0.9700 .
C22 H22B 0.9700 .
C30 H30A 0.9700 .
C30 H30B 0.9700 .
C24 H24A 0.9600 .
C24 H24B 0.9600 .
C24 H24C 0.9600 .
C28 H28A 0.9600 .
C28 H28B 0.9600 .
C28 H28C 0.9600 .
C26 H26A 0.9700 .
C26 H26B 0.9700 .
C10 H10A 0.9700 .
C10 H10B 0.9700 .
C32 H32A 0.9600 .
C32 H32B 0.9600 .
C32 H32C 0.9600 .
C4 H4A 0.9600 .
C4 H4B 0.9600 .
C4 H4C 0.9600 .
C38 H38A 0.9700 .
C38 H38B 0.9700 .
C45 C46 1.496(10) .
C45 H45A 0.9700 .
C45 H45B 0.9700 .
C46 C47 1.544(10) .
C46 H46A 0.9700 .
C46 H46B 0.9700 .
C47 C48 1.520(10) .
C47 H47A 0.9700 .
C47 H47B 0.9700 .
C48 H48A 0.9600 .
C48 H48B 0.9600 .
C48 H48C 0.9600 .
